data_7063804
loop_
_publ_author_name
'Aminov, Semen V.'
'Fedotov, Victor V.'
'Savateev, Konstantin V.'
'Neymash, Artyom O.'
'Ulomsky, Evgeny N.'
'Slepukhin, Pavel A.'
'Rusinov, Vladimir L.'

_publ_section_title
;
 ANRORC-type reactions of azolo[1,5-a]pyrimidine-6-carbonitriles with O-
 and N-nucleophiles
;
_journal_issue 21
_journal_name_full 'New Journal of Chemistry'
_journal_page_first 8627
_journal_page_last 8631
_journal_paper_doi 10.1039/D5NJ00255A
_journal_volume 49
_journal_year 2025
_chemical_formula_moiety 'C18 H16 N6 O S'
_chemical_formula_sum 'C18 H16 N6 O S'
_chemical_formula_weight 364.43
_space_group_crystal_system triclinic
_space_group_IT_number 2
_space_group_name_Hall '-P 1'
_space_group_name_H-M_alt 'P -1'
_atom_sites_solution_hydrogens mixed
_atom_sites_solution_primary dual
_audit_creation_date 2024-10-17
_audit_creation_method
;
Olex2 1.5
(compiled 2024.02.16 svn.r378c4104 for OlexSys, GUI svn.r6928)
;
_audit_update_record
;
2024-10-21 deposited with the CCDC.	2025-05-07 downloaded from the CCDC.
;
_cell_angle_alpha 91.963(3)
_cell_angle_beta 96.868(3)
_cell_angle_gamma 93.117(4)
_cell_formula_units_Z 4
_cell_length_a 6.7798(3)
_cell_length_b 10.5381(5)
_cell_length_c 24.4272(10)
_cell_measurement_reflns_used 4784
_cell_measurement_temperature 295(2)
_cell_measurement_theta_max 29.9130
_cell_measurement_theta_min 2.5230
_cell_volume 1728.68(13)
_computing_cell_refinement 'CrysAlisPro 1.171.41.98a (Rigaku OD, 2021)'
_computing_data_collection 'CrysAlisPro 1.171.41.98a (Rigaku OD, 2021)'
_computing_data_reduction 'CrysAlisPro 1.171.41.98a (Rigaku OD, 2021)'
_computing_molecular_graphics 'Olex2 1.5 (Dolomanov et al., 2009)'
_computing_publication_material 'Olex2 1.5 (Dolomanov et al., 2009)'
_computing_structure_refinement 'SHELXL 2018/3 (Sheldrick, 2015)'
_computing_structure_solution 'SHELXT 2018/2 (Sheldrick, 2018)'
_diffrn_ambient_temperature 295(2)
_diffrn_detector_area_resol_mean 15.9555
_diffrn_detector_type Eos
_diffrn_measured_fraction_theta_full 0.992
_diffrn_measured_fraction_theta_max 0.852
_diffrn_measurement_details
;
List of Runs (angles in degrees, time in seconds):

  # Type    Start    End  Width  t~exp~   \w     \q     \k     \f   Frames
#--------------------------------------------------------------------------
  1  \w     -4.00  31.00   1.00   15.00    --   23.14  77.00  60.00   35
  2  \w    -40.00  38.00   1.00   15.00    --   23.14 -57.00  60.00   78
  3  \w     -1.00  28.00   1.00   15.00    --   23.14  77.00-180.00   29
  4  \w     -4.00  30.00   1.00   15.00    --   23.14  77.00 -60.00   34
  5  \w    -39.00  36.00   1.00   15.00    --   23.14 -57.00 -60.00   75
  6  \w    -39.00  38.00   1.00   15.00    --   23.14 -57.00-180.00   77
;
_diffrn_measurement_device 'four-circle diffractometer'
_diffrn_measurement_device_type 'Xcalibur 3'
_diffrn_measurement_method '\w scans'
_diffrn_radiation_type MoK\a
_diffrn_radiation_wavelength 0.71073
_diffrn_reflns_av_R_equivalents 0.0151
_diffrn_reflns_av_unetI/netI 0.0413
_diffrn_reflns_Laue_measured_fraction_full 0.992
_diffrn_reflns_Laue_measured_fraction_max 0.852
_diffrn_reflns_limit_h_max 8
_diffrn_reflns_limit_h_min -9
_diffrn_reflns_limit_k_max 14
_diffrn_reflns_limit_k_min -14
_diffrn_reflns_limit_l_max 32
_diffrn_reflns_limit_l_min -32
_diffrn_reflns_number 13003
_diffrn_reflns_point_group_measured_fraction_full 0.992
_diffrn_reflns_point_group_measured_fraction_max 0.852
_diffrn_reflns_theta_full 25.242
_diffrn_reflns_theta_max 30.759
_diffrn_reflns_theta_min 2.512
_exptl_absorpt_coefficient_mu 0.208
_exptl_absorpt_correction_T_max 1.00000
_exptl_absorpt_correction_T_min 0.97490
_exptl_absorpt_correction_type multi-scan
_exptl_absorpt_process_details
;
CrysAlisPro 1.171.41.98a (Rigaku Oxford Diffraction, 2021)
Empirical absorption correction using spherical harmonics,
implemented in SCALE3 ABSPACK scaling algorithm.
;
_exptl_crystal_colour yellow
_exptl_crystal_colour_primary yellow
_exptl_crystal_density_diffrn 1.400
_exptl_crystal_description prism
_exptl_crystal_F_000 760
_exptl_crystal_size_max 0.48
_exptl_crystal_size_mid 0.39
_exptl_crystal_size_min 0.31
_refine_diff_density_max 0.376
_refine_diff_density_min -0.410
_refine_diff_density_rms 0.052
_refine_ls_extinction_method none
_refine_ls_goodness_of_fit_ref 1.025
_refine_ls_hydrogen_treatment mixed
_refine_ls_matrix_type full
_refine_ls_number_parameters 493
_refine_ls_number_reflns 9203
_refine_ls_number_restraints 6
_refine_ls_restrained_S_all 1.026
_refine_ls_R_factor_all 0.0903
_refine_ls_R_factor_gt 0.0553
_refine_ls_shift/su_max 0.000
_refine_ls_shift/su_mean 0.000
_refine_ls_structure_factor_coef Fsqd
_refine_ls_weighting_details 'w=1/[\s^2^(Fo^2^)+(0.1000P)^2^+0.1000P] where P=(Fo^2^+2Fc^2^)/3'
_refine_ls_weighting_scheme calc
_refine_ls_wR_factor_gt 0.1523
_refine_ls_wR_factor_ref 0.1848
_reflns_Friedel_coverage 0.000
_reflns_number_gt 6020
_reflns_number_total 9203
_reflns_threshold_expression 'I > 2\s(I)'
_cod_data_source_file d5nj00255a2.cif
_cod_data_source_block exp_1349
_cod_depositor_comments 'Adding full bibliography for 7063804--7063806.cif.'
_cod_database_code 7063804
_shelx_shelxl_version_number 2018/3
_shelx_space_group_comment
;
The symmetry employed for this shelxl refinement is uniquely defined
by the following loop, which should always be used as a source of
symmetry information in preference to the above space-group names.
They are only intended as comments.
;
_shelx_estimated_absorpt_t_max 0.938
_shelx_estimated_absorpt_t_min 0.907
_olex2_refinement_description
;
1. Restrained distances
 C18-C19
 1.4 with sigma of 0.02
 C4-C20
 1.4 with sigma of 0.02
 C17-C4
 1.4 with sigma of 0.02
 S3-C19
 1.65 with sigma of 0.02
 S3-C17
 1.65 with sigma of 0.02
 C18-C17
 1.4 with sigma of 0.02
2. Uiso/Uaniso restraints and constraints
Uanis(C4) = Uanis(C18)
3. Others
 Fixed Sof: S1(0.8) C18(0.8) H18(0.8) H19(0.8) H19A(0.2) H20(0.8) H20A(0.2)
 S3(0.2) C4(0.2) H4(0.2)
4.a Aromatic/amide H refined with riding coordinates:
 C7(H7), C12(H12), C13(H13), C15(H15), C16(H16), C18(H18), C19(H19), C19(H19A),
  C20(H20), C20(H20A), C7A(H7A), C12A(H12A), C13A(H13A), C15A(H15A), C16A(H16A),
  C18A(H18A), C19A(H19B), C20A(H20B), C4(H4)
4.b X=CH2 refined with riding coordinates:
 N5A(H5AA,H5AB)
4.c Idealised Me refined as rotating group:
 C1(H1A,H1B,H1C), C2(H2A,H2B,H2C), C1A(H1AA,H1AB,H1AC), C2A(H2AA,H2AB,H2AC)
;
_olex2_submission_special_instructions 'No special instructions were received'
_oxdiff_exptl_absorpt_empirical_details
;
Empirical correction (ABSPACK) includes:
- Absorption correction using spherical harmonics
- Frame scaling
;

loop_
_space_group_symop_operation_xyz
'x, y, z'
'-x, -y, -z'

loop_
_atom_site_label
_atom_site_type_symbol
_atom_site_fract_x
_atom_site_fract_y
_atom_site_fract_z
_atom_site_U_iso_or_equiv
_atom_site_adp_type
_atom_site_occupancy
_atom_site_site_symmetry_order
_atom_site_calc_flag
_atom_site_refinement_flags_posn
_atom_site_refinement_flags_adp
_atom_site_refinement_flags_occupancy
_atom_site_disorder_assembly
_atom_site_disorder_group
C1 C 1.2733(5) 0.7676(3) -0.03270(11) 0.0786(9) Uani 1 1 d . . . . .
H1A H 1.311991 0.834559 -0.055591 0.118 Uiso 1 1 calc R U . . .
H1B H 1.164325 0.792941 -0.013915 0.118 Uiso 1 1 calc R U . . .
H1C H 1.232923 0.692040 -0.055223 0.118 Uiso 1 1 calc R U . . .
N1 N 1.0630(2) 0.21084(14) 0.25286(7) 0.0362(4) Uani 1 1 d . . . . .
N5 N 1.3406(3) 0.12335(18) 0.22682(8) 0.0462(4) Uani 1 1 d . . . . .
S1 S 0.84581(14) -0.05745(9) 0.36678(5) 0.0503(2) Uani 0.8 1 d . . P A 1
C2 C 1.6278(5) 0.8066(3) 0.00230(13) 0.0793(9) Uani 1 1 d . . . . .
H2A H 1.719146 0.745767 -0.007594 0.119 Uiso 1 1 calc R U . . .
H2B H 1.679132 0.848832 0.036927 0.119 Uiso 1 1 calc R U . . .
H2C H 1.611338 0.868145 -0.025718 0.119 Uiso 1 1 calc R U . . .
N2 N 1.0164(3) 0.11296(15) 0.28545(7) 0.0395(4) Uani 1 1 d . . . . .
O2 O 1.5316(3) 0.26940(16) 0.15917(7) 0.0586(4) Uani 1 1 d . . . . .
C3 C 0.8558(3) 0.15496(18) 0.30488(8) 0.0371(4) Uani 1 1 d . . . . .
N3 N 1.4390(3) 0.7424(2) 0.00722(9) 0.0635(6) Uani 1 1 d . . . . .
N4 N 0.7977(3) 0.27045(16) 0.28840(7) 0.0422(4) Uani 1 1 d . . . . .
C5 C 0.9308(3) 0.30409(18) 0.25536(8) 0.0383(4) Uani 1 1 d . . . . .
N6 N 0.9493(3) 0.41337(16) 0.22872(8) 0.0455(4) Uani 1 1 d . . . . .
C7 C 1.0977(3) 0.42037(19) 0.19868(9) 0.0426(5) Uani 1 1 d . . . . .
H7 H 1.113855 0.494878 0.179960 0.051 Uiso 1 1 calc R U . . .
C8 C 1.2346(3) 0.32742(18) 0.19184(8) 0.0393(4) Uani 1 1 d . . . . .
C9 C 1.2214(3) 0.21722(18) 0.22329(8) 0.0370(4) Uani 1 1 d . . . . .
C10 C 1.3950(3) 0.3427(2) 0.15673(8) 0.0425(5) Uani 1 1 d . . . . .
C11 C 1.3973(3) 0.4485(2) 0.11786(8) 0.0413(4) Uani 1 1 d . . . . .
C12 C 1.2317(3) 0.4813(2) 0.08337(9) 0.0473(5) Uani 1 1 d . . . . .
H12 H 1.109005 0.439224 0.085666 0.057 Uiso 1 1 calc R U . . .
C13 C 1.2455(4) 0.5751(2) 0.04575(9) 0.0497(5) Uani 1 1 d . . . . .
H13 H 1.132924 0.592813 0.022247 0.060 Uiso 1 1 calc R U . . .
C14 C 1.4249(3) 0.6438(2) 0.04228(9) 0.0470(5) Uani 1 1 d . . . . .
C15 C 1.5913(4) 0.6108(2) 0.07735(10) 0.0526(6) Uani 1 1 d . . . . .
H15 H 1.713230 0.654917 0.076225 0.063 Uiso 1 1 calc R U . . .
C16 C 1.5778(3) 0.5138(2) 0.11358(9) 0.0490(5) Uani 1 1 d . . . . .
H16 H 1.691636 0.491942 0.135512 0.059 Uiso 1 1 calc R U . . .
C17 C 0.7539(3) 0.08109(19) 0.34337(8) 0.0405(4) Uani 1 1 d D . . . .
C18 C 0.5930(13) 0.1114(8) 0.3689(4) 0.0622(18) Uani 0.8 1 d D . P A 1
H18 H 0.524045 0.184184 0.361959 0.075 Uiso 0.8 1 calc R U P A 1
C19 C 0.5418(4) 0.0201(3) 0.40741(12) 0.0681(7) Uani 1 1 d D . . . .
H19 H 0.435171 0.024296 0.427949 0.082 Uiso 0.8 1 calc R U P A 1
H19A H 0.441307 0.015688 0.430192 0.082 Uiso 0.2 1 calc R U P A 2
C20 C 0.6699(4) -0.0729(2) 0.40966(11) 0.0619(7) Uani 1 1 d D . . . .
H20 H 0.662102 -0.140425 0.433013 0.074 Uiso 0.8 1 calc R U P A 1
H20A H 0.677943 -0.142344 0.432166 0.074 Uiso 0.2 1 calc R U P A 2
C1A C -0.3389(4) 0.6260(3) 0.51913(11) 0.0657(7) Uani 1 1 d . . . . .
H1AA H -0.300675 0.542956 0.529462 0.099 Uiso 1 1 calc R U . . .
H1AB H -0.432554 0.618626 0.486279 0.099 Uiso 1 1 calc R U . . .
H1AC H -0.399117 0.665582 0.548464 0.099 Uiso 1 1 calc R U . . .
N1A N 0.6060(2) 0.72944(15) 0.24722(7) 0.0376(4) Uani 1 1 d . . . . .
N5A N 0.6181(3) 0.52200(16) 0.27191(8) 0.0484(5) Uani 1 1 d . . . . .
H5AA H 0.717759 0.515627 0.253451 0.058 Uiso 1 1 calc R U . . .
H5AB H 0.575168 0.457522 0.288640 0.058 Uiso 1 1 calc R U . . .
S1A S 1.08792(10) 0.79374(7) 0.14289(3) 0.0637(2) Uani 1 1 d . . . . .
C2A C -0.0811(5) 0.7948(3) 0.55089(12) 0.0795(9) Uani 1 1 d . . . . .
H2AA H -0.087930 0.878363 0.536567 0.119 Uiso 1 1 calc R U . . .
H2AB H 0.055362 0.778085 0.561957 0.119 Uiso 1 1 calc R U . . .
H2AC H -0.154048 0.789837 0.582175 0.119 Uiso 1 1 calc R U . . .
N2A N 0.7657(3) 0.72814(16) 0.21774(7) 0.0416(4) Uani 1 1 d . . . . .
O2A O 0.3095(3) 0.44704(14) 0.32936(7) 0.0574(4) Uani 1 1 d . . . . .
C3A C 0.7668(3) 0.84443(19) 0.19827(8) 0.0392(4) Uani 1 1 d . . . . .
N3A N -0.1660(3) 0.7022(2) 0.50895(8) 0.0537(5) Uani 1 1 d . . . . .
N4A N 0.6233(3) 0.91991(16) 0.21261(7) 0.0426(4) Uani 1 1 d . . . . .
C5A C 0.5229(3) 0.84568(18) 0.24364(8) 0.0392(4) Uani 1 1 d . . . . .
N6A N 0.3618(3) 0.87231(16) 0.26840(7) 0.0460(4) Uani 1 1 d . . . . .
C7A C 0.2921(3) 0.7791(2) 0.29659(9) 0.0455(5) Uani 1 1 d . . . . .
H7A H 0.181394 0.794943 0.314330 0.055 Uiso 1 1 calc R U . . .
C8A C 0.3683(3) 0.65783(19) 0.30255(8) 0.0405(4) Uani 1 1 d . . . . .
C9A C 0.5317(3) 0.63021(18) 0.27455(8) 0.0379(4) Uani 1 1 d . . . . .
C10A C 0.2798(3) 0.5606(2) 0.33575(9) 0.0430(5) Uani 1 1 d . . . . .
C11A C 0.1569(3) 0.60268(19) 0.37889(8) 0.0410(4) Uani 1 1 d . . . . .
C12A C -0.0137(3) 0.5314(2) 0.38773(9) 0.0469(5) Uani 1 1 d . . . . .
H12A H -0.055785 0.460318 0.364850 0.056 Uiso 1 1 calc R U . . .
C13A C -0.1221(3) 0.5642(2) 0.42992(9) 0.0484(5) Uani 1 1 d . . . . .
H13A H -0.238389 0.516529 0.434167 0.058 Uiso 1 1 calc R U . . .
C14A C -0.0603(3) 0.6681(2) 0.46648(8) 0.0415(4) Uani 1 1 d . . . . .
C15A C 0.1128(3) 0.7391(2) 0.45717(9) 0.0457(5) Uani 1 1 d . . . . .
H15A H 0.158591 0.808657 0.480558 0.055 Uiso 1 1 calc R U . . .
C16A C 0.2156(3) 0.7072(2) 0.41403(9) 0.0448(5) Uani 1 1 d . . . . .
H16A H 0.327842 0.757323 0.408265 0.054 Uiso 1 1 calc R U . . .
C17A C 0.9098(3) 0.8879(2) 0.16242(8) 0.0431(5) Uani 1 1 d . . . . .
C18A C 0.9137(4) 1.0082(2) 0.13807(9) 0.0493(5) Uani 1 1 d . . . . .
H18A H 0.826449 1.071744 0.142637 0.059 Uiso 1 1 calc R U . . .
C19A C 1.0756(4) 1.0148(3) 0.10511(11) 0.0675(7) Uani 1 1 d . . . . .
H19B H 1.107479 1.086355 0.085962 0.081 Uiso 1 1 calc R U . . .
C20A C 1.1776(4) 0.9082(3) 0.10428(11) 0.0687(7) Uani 1 1 d . . . . .
H20B H 1.285522 0.898988 0.084581 0.082 Uiso 1 1 calc R U . . .
H5A H 1.314(4) 0.052(3) 0.2432(10) 0.056(7) Uiso 1 1 d . . . . .
H5B H 1.437(4) 0.130(2) 0.2058(10) 0.059(7) Uiso 1 1 d . . . . .
S3 S 0.5511(14) 0.1384(8) 0.3679(4) 0.0561(14) Uani 0.2 1 d D . P A 2
C4 C 0.792(3) -0.0357(17) 0.3674(8) 0.0622(18) Uani 0.2 1 d D . P A 2
H4 H 0.890649 -0.086180 0.356895 0.075 Uiso 0.2 1 calc R U P A 2

loop_
_atom_site_aniso_label
_atom_site_aniso_U_11
_atom_site_aniso_U_22
_atom_site_aniso_U_33
_atom_site_aniso_U_23
_atom_site_aniso_U_13
_atom_site_aniso_U_12
C1 0.103(2) 0.081(2) 0.0558(15) 0.0348(15) 0.0140(15) 0.0160(17)
N1 0.0425(9) 0.0285(8) 0.0411(8) 0.0100(7) 0.0123(7) 0.0114(6)
N5 0.0493(11) 0.0371(9) 0.0587(11) 0.0174(8) 0.0216(9) 0.0189(8)
S1 0.0543(5) 0.0386(4) 0.0614(4) 0.0156(3) 0.0151(4) 0.0076(3)
C2 0.099(2) 0.0654(18) 0.0796(19) 0.0268(15) 0.0333(17) -0.0057(16)
N2 0.0475(10) 0.0283(8) 0.0462(9) 0.0093(7) 0.0141(7) 0.0092(7)
O2 0.0583(10) 0.0544(10) 0.0722(11) 0.0236(8) 0.0301(8) 0.0241(8)
C3 0.0411(11) 0.0316(9) 0.0401(10) 0.0031(8) 0.0085(8) 0.0061(8)
N3 0.0734(15) 0.0637(13) 0.0583(12) 0.0285(10) 0.0192(11) 0.0059(11)
N4 0.0475(10) 0.0337(8) 0.0496(10) 0.0083(7) 0.0176(8) 0.0114(7)
C5 0.0431(11) 0.0306(9) 0.0438(10) 0.0047(8) 0.0105(8) 0.0126(8)
N6 0.0512(11) 0.0336(9) 0.0575(11) 0.0139(8) 0.0203(8) 0.0158(7)
C7 0.0499(12) 0.0337(10) 0.0481(11) 0.0142(9) 0.0142(9) 0.0132(8)
C8 0.0464(11) 0.0332(10) 0.0412(10) 0.0072(8) 0.0120(8) 0.0107(8)
C9 0.0412(11) 0.0337(9) 0.0386(10) 0.0047(8) 0.0105(8) 0.0095(8)
C10 0.0471(12) 0.0388(10) 0.0441(11) 0.0070(9) 0.0122(9) 0.0081(9)
C11 0.0447(11) 0.0416(11) 0.0397(10) 0.0062(9) 0.0111(8) 0.0065(9)
C12 0.0455(12) 0.0499(12) 0.0477(12) 0.0097(10) 0.0090(9) 0.0007(9)
C13 0.0522(13) 0.0548(13) 0.0433(11) 0.0115(10) 0.0053(9) 0.0085(10)
C14 0.0580(14) 0.0460(12) 0.0400(11) 0.0097(9) 0.0143(9) 0.0061(10)
C15 0.0523(13) 0.0528(13) 0.0537(13) 0.0102(11) 0.0121(10) -0.0053(10)
C16 0.0470(13) 0.0531(13) 0.0481(12) 0.0132(10) 0.0062(9) 0.0061(10)
C17 0.0417(11) 0.0370(10) 0.0438(11) 0.0066(8) 0.0078(8) 0.0027(8)
C18 0.060(4) 0.054(4) 0.076(3) 0.018(3) 0.012(3) 0.009(2)
C19 0.0618(16) 0.0732(18) 0.0763(17) 0.0207(14) 0.0307(14) 0.0077(13)
C20 0.0622(16) 0.0553(15) 0.0711(16) 0.0251(13) 0.0164(12) -0.0020(12)
C1A 0.0568(15) 0.0822(19) 0.0613(15) 0.0086(14) 0.0216(12) -0.0016(13)
N1A 0.0422(9) 0.0331(8) 0.0411(8) 0.0074(7) 0.0136(7) 0.0137(7)
N5A 0.0567(11) 0.0350(9) 0.0599(11) 0.0129(8) 0.0235(9) 0.0184(8)
S1A 0.0599(4) 0.0678(4) 0.0692(4) 0.0071(3) 0.0254(3) 0.0145(3)
C2A 0.076(2) 0.101(2) 0.0615(16) -0.0303(16) 0.0253(14) -0.0095(17)
N2A 0.0451(10) 0.0388(9) 0.0449(9) 0.0071(7) 0.0156(7) 0.0127(7)
O2A 0.0764(12) 0.0345(8) 0.0674(10) 0.0101(7) 0.0286(9) 0.0114(7)
C3A 0.0434(11) 0.0368(10) 0.0392(10) 0.0050(8) 0.0085(8) 0.0087(8)
N3A 0.0524(12) 0.0599(12) 0.0512(11) -0.0002(9) 0.0184(9) -0.0011(9)
N4A 0.0502(10) 0.0366(9) 0.0449(9) 0.0097(7) 0.0159(8) 0.0124(7)
C5A 0.0478(11) 0.0326(9) 0.0404(10) 0.0085(8) 0.0112(8) 0.0149(8)
N6A 0.0535(11) 0.0384(9) 0.0527(10) 0.0150(8) 0.0216(8) 0.0210(8)
C7A 0.0514(12) 0.0421(11) 0.0489(11) 0.0109(9) 0.0197(9) 0.0192(9)
C8A 0.0467(11) 0.0357(10) 0.0428(10) 0.0079(8) 0.0142(9) 0.0132(8)
C9A 0.0426(11) 0.0330(9) 0.0404(10) 0.0063(8) 0.0098(8) 0.0097(8)
C10A 0.0490(12) 0.0386(11) 0.0440(11) 0.0082(9) 0.0126(9) 0.0066(9)
C11A 0.0468(11) 0.0372(10) 0.0411(10) 0.0062(8) 0.0116(8) 0.0053(8)
C12A 0.0543(13) 0.0419(11) 0.0443(11) -0.0007(9) 0.0091(10) -0.0037(9)
C13A 0.0445(12) 0.0494(12) 0.0520(12) 0.0028(10) 0.0126(9) -0.0064(9)
C14A 0.0419(11) 0.0447(11) 0.0392(10) 0.0067(9) 0.0077(8) 0.0041(9)
C15A 0.0476(12) 0.0427(11) 0.0465(11) -0.0005(9) 0.0078(9) -0.0029(9)
C16A 0.0422(11) 0.0413(11) 0.0524(12) 0.0078(9) 0.0120(9) -0.0016(8)
C17A 0.0466(12) 0.0446(11) 0.0398(10) 0.0028(9) 0.0104(9) 0.0055(9)
C18A 0.0619(14) 0.0458(12) 0.0428(11) 0.0055(9) 0.0199(10) -0.0057(10)
C19A 0.0755(19) 0.0680(17) 0.0642(16) 0.0169(14) 0.0296(14) -0.0048(14)
C20A 0.0618(17) 0.086(2) 0.0636(16) 0.0044(14) 0.0295(13) -0.0005(14)
S3 0.061(3) 0.055(3) 0.060(3) 0.019(2) 0.026(2) 0.012(2)
C4 0.060(4) 0.054(4) 0.076(3) 0.018(3) 0.012(3) 0.009(2)

loop_
_atom_type_symbol
_atom_type_description
_atom_type_scat_dispersion_real
_atom_type_scat_dispersion_imag
_atom_type_scat_source
C C 0.0033 0.0016 'International Tables Vol C Tables 4.2.6.8 and 6.1.1.4'
H H 0.0000 0.0000 'International Tables Vol C Tables 4.2.6.8 and 6.1.1.4'
N N 0.0061 0.0033 'International Tables Vol C Tables 4.2.6.8 and 6.1.1.4'
O O 0.0106 0.0060 'International Tables Vol C Tables 4.2.6.8 and 6.1.1.4'
S S 0.1246 0.1234 'International Tables Vol C Tables 4.2.6.8 and 6.1.1.4'

loop_
_geom_angle_atom_site_label_1
_geom_angle_atom_site_label_2
_geom_angle_atom_site_label_3
_geom_angle
_geom_angle_site_symmetry_1
_geom_angle_site_symmetry_3
_geom_angle_publ_flag
H1A C1 H1B 109.5 . . ?
H1A C1 H1C 109.5 . . ?
H1B C1 H1C 109.5 . . ?
N3 C1 H1A 109.5 . . ?
N3 C1 H1B 109.5 . . ?
N3 C1 H1C 109.5 . . ?
C5 N1 N2 110.31(15) . . ?
C9 N1 N2 125.26(15) . . ?
C9 N1 C5 124.40(16) . . ?
C9 N5 H5A 123.0(17) . . ?
C9 N5 H5B 114.3(17) . . ?
H5A N5 H5B 122(2) . . ?
C20 S1 C17 91.27(12) . . ?
H2A C2 H2B 109.5 . . ?
H2A C2 H2C 109.5 . . ?
H2B C2 H2C 109.5 . . ?
N3 C2 H2A 109.5 . . ?
N3 C2 H2B 109.5 . . ?
N3 C2 H2C 109.5 . . ?
C3 N2 N1 100.70(15) . . ?
N2 C3 N4 116.79(17) . . ?
N2 C3 C17 120.62(17) . . ?
N4 C3 C17 122.56(17) . . ?
C2 N3 C1 117.8(2) . . ?
C14 N3 C1 120.4(2) . . ?
C14 N3 C2 120.8(2) . . ?
C5 N4 C3 102.62(15) . . ?
N4 C5 N1 109.58(16) . . ?
N4 C5 N6 128.44(17) . . ?
N6 C5 N1 121.92(17) . . ?
C7 N6 C5 114.82(17) . . ?
N6 C7 H7 116.5 . . ?
N6 C7 C8 127.01(18) . . ?
C8 C7 H7 116.5 . . ?
C7 C8 C9 117.22(17) . . ?
C7 C8 C10 123.35(18) . . ?
C9 C8 C10 119.33(17) . . ?
N1 C9 C8 114.35(16) . . ?
N5 C9 N1 117.61(17) . . ?
N5 C9 C8 128.04(18) . . ?
O2 C10 C8 120.99(18) . . ?
O2 C10 C11 118.62(18) . . ?
C8 C10 C11 120.39(18) . . ?
C12 C11 C10 123.94(19) . . ?
C12 C11 C16 117.79(19) . . ?
C16 C11 C10 118.18(19) . . ?
C11 C12 H12 119.3 . . ?
C13 C12 C11 121.3(2) . . ?
C13 C12 H12 119.3 . . ?
C12 C13 H13 119.4 . . ?
C12 C13 C14 121.3(2) . . ?
C14 C13 H13 119.4 . . ?
N3 C14 C13 122.1(2) . . ?
N3 C14 C15 120.7(2) . . ?
C13 C14 C15 117.1(2) . . ?
C14 C15 H15 119.4 . . ?
C16 C15 C14 121.2(2) . . ?
C16 C15 H15 119.4 . . ?
C11 C16 H16 119.4 . . ?
C15 C16 C11 121.2(2) . . ?
C15 C16 H16 119.4 . . ?
C3 C17 S1 120.33(15) . . ?
C3 C17 S3 119.3(3) . . ?
C18 C17 S1 110.9(3) . . ?
C18 C17 C3 128.5(3) . . ?
C4 C17 C3 132.1(6) . . ?
C4 C17 S3 108.6(7) . . ?
C17 C18 H18 123.4 . . ?
C17 C18 C19 113.1(4) . . ?
C19 C18 H18 123.4 . . ?
C18 C19 H19 124.9 . . ?
C20 C19 C18 110.1(3) . . ?
C20 C19 H19 124.9 . . ?
C20 C19 H19A 117.9 . . ?
C20 C19 S3 124.2(3) . . ?
S3 C19 H19A 117.9 . . ?
S1 C20 H20 122.7 . . ?
C19 C20 S1 114.6(2) . . ?
C19 C20 H20 122.7 . . ?
C19 C20 H20A 129.5 . . ?
C19 C20 C4 101.0(6) . . ?
C4 C20 H20A 129.5 . . ?
H1AA C1A H1AB 109.5 . . ?
H1AA C1A H1AC 109.5 . . ?
H1AB C1A H1AC 109.5 . . ?
N3A C1A H1AA 109.5 . . ?
N3A C1A H1AB 109.5 . . ?
N3A C1A H1AC 109.5 . . ?
N2A N1A C5A 109.92(15) . . ?
C9A N1A N2A 126.23(15) . . ?
C9A N1A C5A 123.79(16) . . ?
H5AA N5A H5AB 120.0 . . ?
C9A N5A H5AA 120.0 . . ?
C9A N5A H5AB 120.0 . . ?
C20A S1A C17A 91.97(13) . . ?
H2AA C2A H2AB 109.5 . . ?
H2AA C2A H2AC 109.5 . . ?
H2AB C2A H2AC 109.5 . . ?
N3A C2A H2AA 109.5 . . ?
N3A C2A H2AB 109.5 . . ?
N3A C2A H2AC 109.5 . . ?
C3A N2A N1A 101.20(15) . . ?
N2A C3A N4A 116.54(18) . . ?
N2A C3A C17A 122.01(18) . . ?
N4A C3A C17A 121.44(18) . . ?
C1A N3A C2A 118.1(2) . . ?
C14A N3A C1A 120.1(2) . . ?
C14A N3A C2A 120.2(2) . . ?
C5A N4A C3A 102.79(16) . . ?
N4A C5A N1A 109.55(16) . . ?
N4A C5A N6A 128.14(17) . . ?
N6A C5A N1A 122.30(17) . . ?
C7A N6A C5A 114.78(17) . . ?
N6A C7A H7A 116.7 . . ?
N6A C7A C8A 126.55(18) . . ?
C8A C7A H7A 116.7 . . ?
C7A C8A C10A 122.12(18) . . ?
C9A C8A C7A 117.75(18) . . ?
C9A C8A C10A 120.12(17) . . ?
N1A C9A C8A 114.69(16) . . ?
N5A C9A N1A 117.54(17) . . ?
N5A C9A C8A 127.77(18) . . ?
O2A C10A C8A 121.46(18) . . ?
O2A C10A C11A 119.96(18) . . ?
C8A C10A C11A 118.56(17) . . ?
C12A C11A C10A 120.33(19) . . ?
C16A C11A C10A 121.72(19) . . ?
C16A C11A C12A 117.77(19) . . ?
C11A C12A H12A 119.4 . . ?
C13A C12A C11A 121.1(2) . . ?
C13A C12A H12A 119.4 . . ?
C12A C13A H13A 119.4 . . ?
C12A C13A C14A 121.3(2) . . ?
C14A C13A H13A 119.4 . . ?
N3A C14A C13A 122.14(19) . . ?
N3A C14A C15A 120.85(19) . . ?
C13A C14A C15A 116.99(18) . . ?
C14A C15A H15A 119.5 . . ?
C16A C15A C14A 121.0(2) . . ?
C16A C15A H15A 119.5 . . ?
C11A C16A H16A 119.1 . . ?
C15A C16A C11A 121.9(2) . . ?
C15A C16A H16A 119.1 . . ?
C3A C17A S1A 122.18(16) . . ?
C18A C17A S1A 112.77(16) . . ?
C18A C17A C3A 125.0(2) . . ?
C17A C18A H18A 125.9 . . ?
C17A C18A C19A 108.2(2) . . ?
C19A C18A H18A 125.9 . . ?
C18A C19A H19B 122.8 . . ?
C20A C19A C18A 114.3(2) . . ?
C20A C19A H19B 122.8 . . ?
S1A C20A H20B 123.7 . . ?
C19A C20A S1A 112.67(19) . . ?
C19A C20A H20B 123.7 . . ?
C19 S3 C17 89.8(3) . . ?
C17 C4 C20 116.2(11) . . ?
C17 C4 H4 121.9 . . ?
C20 C4 H4 121.9 . . ?

loop_
_geom_bond_atom_site_label_1
_geom_bond_atom_site_label_2
_geom_bond_distance
_geom_bond_site_symmetry_2
_geom_bond_publ_flag
C1 H1A 0.9600 . ?
C1 H1B 0.9600 . ?
C1 H1C 0.9600 . ?
C1 N3 1.440(4) . ?
N1 N2 1.371(2) . ?
N1 C5 1.370(2) . ?
N1 C9 1.364(2) . ?
N5 C9 1.310(2) . ?
N5 H5A 0.88(3) . ?
N5 H5B 0.88(3) . ?
S1 C17 1.708(2) . ?
S1 C20 1.684(3) . ?
C2 H2A 0.9600 . ?
C2 H2B 0.9600 . ?
C2 H2C 0.9600 . ?
C2 N3 1.434(4) . ?
N2 C3 1.330(2) . ?
O2 C10 1.235(2) . ?
C3 N4 1.359(2) . ?
C3 C17 1.454(3) . ?
N3 C14 1.375(3) . ?
N4 C5 1.323(2) . ?
C5 N6 1.349(2) . ?
N6 C7 1.315(3) . ?
C7 H7 0.9300 . ?
C7 C8 1.405(3) . ?
C8 C9 1.419(3) . ?
C8 C10 1.469(3) . ?
C10 C11 1.490(3) . ?
C11 C12 1.387(3) . ?
C11 C16 1.388(3) . ?
C12 H12 0.9300 . ?
C12 C13 1.379(3) . ?
C13 H13 0.9300 . ?
C13 C14 1.395(3) . ?
C14 C15 1.400(3) . ?
C15 H15 0.9300 . ?
C15 C16 1.381(3) . ?
C16 H16 0.9300 . ?
C17 C18 1.367(7) . ?
C17 S3 1.696(7) . ?
C17 C4 1.405(14) . ?
C18 H18 0.9300 . ?
C18 C19 1.426(8) . ?
C19 H19 0.9300 . ?
C19 H19A 0.9300 . ?
C19 C20 1.343(4) . ?
C19 S3 1.606(8) . ?
C20 H20 0.9300 . ?
C20 H20A 0.9300 . ?
C20 C4 1.450(14) . ?
C1A H1AA 0.9600 . ?
C1A H1AB 0.9600 . ?
C1A H1AC 0.9600 . ?
C1A N3A 1.436(3) . ?
N1A N2A 1.371(2) . ?
N1A C5A 1.377(2) . ?
N1A C9A 1.365(2) . ?
N5A H5AA 0.8600 . ?
N5A H5AB 0.8600 . ?
N5A C9A 1.313(2) . ?
S1A C17A 1.705(2) . ?
S1A C20A 1.688(3) . ?
C2A H2AA 0.9600 . ?
C2A H2AB 0.9600 . ?
C2A H2AC 0.9600 . ?
C2A N3A 1.436(3) . ?
N2A C3A 1.330(2) . ?
O2A C10A 1.232(2) . ?
C3A N4A 1.360(3) . ?
C3A C17A 1.449(3) . ?
N3A C14A 1.378(3) . ?
N4A C5A 1.325(2) . ?
C5A N6A 1.348(2) . ?
N6A C7A 1.317(3) . ?
C7A H7A 0.9300 . ?
C7A C8A 1.410(3) . ?
C8A C9A 1.408(3) . ?
C8A C10A 1.474(3) . ?
C10A C11A 1.490(3) . ?
C11A C12A 1.387(3) . ?
C11A C16A 1.384(3) . ?
C12A H12A 0.9300 . ?
C12A C13A 1.381(3) . ?
C13A H13A 0.9300 . ?
C13A C14A 1.402(3) . ?
C14A C15A 1.402(3) . ?
C15A H15A 0.9300 . ?
C15A C16A 1.373(3) . ?
C16A H16A 0.9300 . ?
C17A C18A 1.418(3) . ?
C18A H18A 0.9300 . ?
C18A C19A 1.437(3) . ?
C19A H19B 0.9300 . ?
C19A C20A 1.351(4) . ?
C20A H20B 0.9300 . ?
C4 H4 0.9300 . ?

loop_
_geom_torsion_atom_site_label_1
_geom_torsion_atom_site_label_2
_geom_torsion_atom_site_label_3
_geom_torsion_atom_site_label_4
_geom_torsion
_geom_torsion_site_symmetry_1
_geom_torsion_site_symmetry_2
_geom_torsion_site_symmetry_3
_geom_torsion_site_symmetry_4
_geom_torsion_publ_flag
C1 N3 C14 C13 -8.3(4) . . . . ?
C1 N3 C14 C15 173.6(2) . . . . ?
N1 N2 C3 N4 -0.8(2) . . . . ?
N1 N2 C3 C17 -178.80(18) . . . . ?
N1 C5 N6 C7 2.8(3) . . . . ?
S1 C17 C18 C19 -0.9(9) . . . . ?
C2 N3 C14 C13 -176.4(2) . . . . ?
C2 N3 C14 C15 5.4(4) . . . . ?
N2 N1 C5 N4 -0.3(2) . . . . ?
N2 N1 C5 N6 177.13(19) . . . . ?
N2 N1 C9 N5 -1.1(3) . . . . ?
N2 N1 C9 C8 178.71(18) . . . . ?
N2 C3 N4 C5 0.7(2) . . . . ?
N2 C3 C17 S1 3.1(3) . . . . ?
N2 C3 C17 C18 177.3(6) . . . . ?
N2 C3 C17 S3 179.3(5) . . . . ?
N2 C3 C17 C4 0.9(14) . . . . ?
O2 C10 C11 C12 135.2(2) . . . . ?
O2 C10 C11 C16 -41.2(3) . . . . ?
C3 N4 C5 N1 -0.2(2) . . . . ?
C3 N4 C5 N6 -177.4(2) . . . . ?
C3 C17 C18 C19 -175.5(4) . . . . ?
C3 C17 S3 C19 -175.5(3) . . . . ?
C3 C17 C4 C20 172.8(7) . . . . ?
N3 C14 C15 C16 178.5(2) . . . . ?
N4 C3 C17 S1 -174.75(17) . . . . ?
N4 C3 C17 C18 -0.6(7) . . . . ?
N4 C3 C17 S3 1.5(6) . . . . ?
N4 C3 C17 C4 -177.0(14) . . . . ?
N4 C5 N6 C7 179.7(2) . . . . ?
C5 N1 N2 C3 0.6(2) . . . . ?
C5 N1 C9 N5 176.9(2) . . . . ?
C5 N1 C9 C8 -3.3(3) . . . . ?
C5 N6 C7 C8 0.1(3) . . . . ?
N6 C7 C8 C9 -4.6(4) . . . . ?
N6 C7 C8 C10 179.2(2) . . . . ?
C7 C8 C9 N1 5.7(3) . . . . ?
C7 C8 C9 N5 -174.6(2) . . . . ?
C7 C8 C10 O2 167.4(2) . . . . ?
C7 C8 C10 C11 -11.8(3) . . . . ?
C8 C10 C11 C12 -45.6(3) . . . . ?
C8 C10 C11 C16 138.0(2) . . . . ?
C9 N1 N2 C3 178.86(19) . . . . ?
C9 N1 C5 N4 -178.52(19) . . . . ?
C9 N1 C5 N6 -1.1(3) . . . . ?
C9 C8 C10 O2 -8.8(3) . . . . ?
C9 C8 C10 C11 172.03(19) . . . . ?
C10 C8 C9 N1 -177.85(18) . . . . ?
C10 C8 C9 N5 1.9(3) . . . . ?
C10 C11 C12 C13 -175.9(2) . . . . ?
C10 C11 C16 C15 178.4(2) . . . . ?
C11 C12 C13 C14 -2.4(3) . . . . ?
C12 C11 C16 C15 1.8(3) . . . . ?
C12 C13 C14 N3 -176.3(2) . . . . ?
C12 C13 C14 C15 2.0(3) . . . . ?
C13 C14 C15 C16 0.3(3) . . . . ?
C14 C15 C16 C11 -2.2(4) . . . . ?
C16 C11 C12 C13 0.4(3) . . . . ?
C17 S1 C20 C19 0.7(3) . . . . ?
C17 C3 N4 C5 178.61(19) . . . . ?
C17 C18 C19 C20 1.4(9) . . . . ?
C18 C19 C20 S1 -1.3(6) . . . . ?
C19 C20 C4 C17 5.2(18) . . . . ?
C20 S1 C17 C3 175.30(19) . . . . ?
C20 S1 C17 C18 0.2(5) . . . . ?
C20 C19 S3 C17 -0.3(8) . . . . ?
C1A N3A C14A C13A 3.9(3) . . . . ?
C1A N3A C14A C15A -177.8(2) . . . . ?
N1A N2A C3A N4A 0.1(2) . . . . ?
N1A N2A C3A C17A -178.28(19) . . . . ?
N1A C5A N6A C7A 0.7(3) . . . . ?
S1A C17A C18A C19A -2.0(3) . . . . ?
C2A N3A C14A C13A 169.4(3) . . . . ?
C2A N3A C14A C15A -12.4(3) . . . . ?
N2A N1A C5A N4A 0.2(2) . . . . ?
N2A N1A C5A N6A 179.26(19) . . . . ?
N2A N1A C9A N5A -1.2(3) . . . . ?
N2A N1A C9A C8A 178.83(19) . . . . ?
N2A C3A N4A C5A 0.0(3) . . . . ?
N2A C3A C17A S1A -0.4(3) . . . . ?
N2A C3A C17A C18A 176.8(2) . . . . ?
O2A C10A C11A C12A -40.3(3) . . . . ?
O2A C10A C11A C16A 134.6(2) . . . . ?
C3A N4A C5A N1A -0.1(2) . . . . ?
C3A N4A C5A N6A -179.1(2) . . . . ?
C3A C17A C18A C19A -179.5(2) . . . . ?
N3A C14A C15A C16A -178.3(2) . . . . ?
N4A C3A C17A S1A -178.72(16) . . . . ?
N4A C3A C17A C18A -1.5(3) . . . . ?
N4A C5A N6A C7A 179.5(2) . . . . ?
C5A N1A N2A C3A -0.2(2) . . . . ?
C5A N1A C9A N5A 175.9(2) . . . . ?
C5A N1A C9A C8A -4.1(3) . . . . ?
C5A N6A C7A C8A -0.4(4) . . . . ?
N6A C7A C8A C9A -2.1(4) . . . . ?
N6A C7A C8A C10A 179.2(2) . . . . ?
C7A C8A C9A N1A 4.1(3) . . . . ?
C7A C8A C9A N5A -175.9(2) . . . . ?
C7A C8A C10A O2A 160.3(2) . . . . ?
C7A C8A C10A C11A -21.5(3) . . . . ?
C8A C10A C11A C12A 141.4(2) . . . . ?
C8A C10A C11A C16A -43.6(3) . . . . ?
C9A N1A N2A C3A 177.26(19) . . . . ?
C9A N1A C5A N4A -177.33(18) . . . . ?
C9A N1A C5A N6A 1.7(3) . . . . ?
C9A C8A C10A O2A -18.3(3) . . . . ?
C9A C8A C10A C11A 159.9(2) . . . . ?
C10A C8A C9A N1A -177.24(19) . . . . ?
C10A C8A C9A N5A 2.8(4) . . . . ?
C10A C11A C12A C13A 175.6(2) . . . . ?
C10A C11A C16A C15A -173.6(2) . . . . ?
C11A C12A C13A C14A -2.2(4) . . . . ?
C12A C11A C16A C15A 1.5(3) . . . . ?
C12A C13A C14A N3A -179.8(2) . . . . ?
C12A C13A C14A C15A 1.9(3) . . . . ?
C13A C14A C15A C16A 0.0(3) . . . . ?
C14A C15A C16A C11A -1.7(3) . . . . ?
C16A C11A C12A C13A 0.5(3) . . . . ?
C17A S1A C20A C19A -0.8(2) . . . . ?
C17A C3A N4A C5A 178.4(2) . . . . ?
C17A C18A C19A C20A 1.4(3) . . . . ?
C18A C19A C20A S1A -0.3(3) . . . . ?
C20A S1A C17A C3A 179.2(2) . . . . ?
C20A S1A C17A C18A 1.7(2) . . . . ?
S3 C17 C4 C20 -6(2) . . . . ?
S3 C19 C20 C4 -2.7(11) . . . . ?
C4 C17 S3 C19 3.3(14) . . . . ?
